data_4079776
loop_
_publ_author_name
'Daniel J. Harrison'
'Serge I. Gorelsky'
'Graham M. Lee'
'Ilia Korobkov'
'R. Tom Baker'

_publ_section_title
;
 Cobalt Fluorocarbene Complexes
;
_journal_issue 1
_journal_name_full Organometallics
_journal_page_first 12
_journal_page_last 15
_journal_paper_doi 10.1021/om3010959
_journal_volume 32
_journal_year 2013
_chemical_formula_sum 'C28.5 H24 Co F4 P'
_chemical_formula_weight 532.38
_chemical_name_systematic
; 
 ? 
;
_space_group_IT_number 2
_symmetry_cell_setting triclinic
_symmetry_space_group_name_Hall '-P 1'
_symmetry_space_group_name_H-M 'P -1'
_atom_sites_solution_hydrogens geom
_atom_sites_solution_primary direct
_atom_sites_solution_secondary difmap
_audit_creation_method SHELXL-97
_cell_angle_alpha 104.035(8)
_cell_angle_beta 91.034(8)
_cell_angle_gamma 114.257(8)
_cell_formula_units_Z 2
_cell_length_a 9.345(2)
_cell_length_b 10.057(2)
_cell_length_c 14.781(4)
_cell_measurement_reflns_used 9824
_cell_measurement_temperature 200(2)
_cell_measurement_theta_max 28.23
_cell_measurement_theta_min 2.31
_cell_volume 1217.8(5)
_computing_cell_refinement 'APEX II, Bruker (2009)'
_computing_data_collection 'APEX II, Bruker (2009)'
_computing_data_reduction 'XPREP, Bruker (2009)'
_computing_molecular_graphics 'SHELXTL, Bruker (2004)'
_computing_publication_material 'SHELXTL, Bruker (2004)'
_computing_structure_refinement 'SHELXL-97 (Sheldrick, 2008)'
_computing_structure_solution 'SHELXS-97 (Sheldrick, 2008)'
_diffrn_ambient_temperature 200(2)
_diffrn_measured_fraction_theta_full 0.976
_diffrn_measured_fraction_theta_max 0.976
_diffrn_measurement_device_type 'Bruker APEX-II CCD'
_diffrn_measurement_method '\f and \w scans'
_diffrn_radiation_monochromator graphite
_diffrn_radiation_source 'fine-focus sealed tube'
_diffrn_radiation_type MoK\a
_diffrn_radiation_wavelength 0.71073
_diffrn_reflns_av_R_equivalents 0.0284
_diffrn_reflns_av_sigmaI/netI 0.0260
_diffrn_reflns_limit_h_max 12
_diffrn_reflns_limit_h_min -12
_diffrn_reflns_limit_k_max 13
_diffrn_reflns_limit_k_min -12
_diffrn_reflns_limit_l_max 19
_diffrn_reflns_limit_l_min -19
_diffrn_reflns_number 20831
_diffrn_reflns_theta_full 28.24
_diffrn_reflns_theta_max 28.24
_diffrn_reflns_theta_min 2.53
_exptl_absorpt_coefficient_mu 0.816
_exptl_absorpt_correction_T_max 0.8943
_exptl_absorpt_correction_T_min 0.8737
_exptl_absorpt_correction_type multi-scan
_exptl_absorpt_process_details 'SADABS, Bruker (2003)'
_exptl_crystal_colour blue
_exptl_crystal_density_diffrn 1.452
_exptl_crystal_density_meas ?
_exptl_crystal_density_method 'not measured'
_exptl_crystal_description block
_exptl_crystal_F_000 546
_exptl_crystal_size_max 0.17
_exptl_crystal_size_mid 0.16
_exptl_crystal_size_min 0.14
_refine_diff_density_max 1.664
_refine_diff_density_min -0.511
_refine_diff_density_rms 0.069
_refine_ls_extinction_method none
_refine_ls_goodness_of_fit_ref 1.065
_refine_ls_hydrogen_treatment constr
_refine_ls_matrix_type full
_refine_ls_number_parameters 382
_refine_ls_number_reflns 5879
_refine_ls_number_restraints 450
_refine_ls_restrained_S_all 1.046
_refine_ls_R_factor_all 0.0570
_refine_ls_R_factor_gt 0.0504
_refine_ls_shift/su_max 0.001
_refine_ls_shift/su_mean 0.000
_refine_ls_structure_factor_coef Fsqd
_refine_ls_weighting_details 'calc w=1/[\s^2^(Fo^2^)+(0.0847P)^2^+0.9196P] where P=(Fo^2^+2Fc^2^)/3'
_refine_ls_weighting_scheme calc
_refine_ls_wR_factor_gt 0.1433
_refine_ls_wR_factor_ref 0.1493
_reflns_number_gt 5145
_reflns_number_total 5879
_reflns_threshold_expression >2sigma(I)
_cod_data_source_file om3010959_si_001.cif
_cod_data_source_block tb033
_cod_depositor_comments
;
The following automatic conversions were performed:

'_symmetry_cell_setting' value 'Triclinic' changed to 'triclinic'
according to the built-in table from CIF Core dictionary named
'cif_core.dic' version 2.4.1 from 2010-06-29.

Automatic conversion script
Id: cif_fix_values 1715 2011-07-08 13:25:40Z adriana 

The following automatic conversions were performed:

'_exptl_crystal_density_meas' value 'n/a' was changed to '?' - the
value is perceived as not measured.

Automatic conversion script
Id: cif_fix_values 3008 2015-01-20 13:52:24Z robertas 
;
_cod_original_sg_symbol_H-M P-1
_cod_original_formula_sum 'C28.50 H24 Co F4 P'
_cod_database_code 4079776

loop_
_symmetry_equiv_pos_as_xyz
'x, y, z'
'-x, -y, -z'

loop_
_atom_site_label
_atom_site_type_symbol
_atom_site_fract_x
_atom_site_fract_y
_atom_site_fract_z
_atom_site_U_iso_or_equiv
_atom_site_adp_type
_atom_site_occupancy
_atom_site_symmetry_multiplicity
_atom_site_calc_flag
_atom_site_refinement_flags
_atom_site_disorder_assembly
_atom_site_disorder_group
Co1 Co -0.03318(4) 0.66425(3) 0.30457(2) 0.03291(12) Uani 1 1 d . . .
P1 P 0.03917(7) 0.87430(7) 0.26562(5) 0.03362(16) Uani 1 1 d . A .
F1 F 0.2753(2) 0.7548(2) 0.25478(16) 0.0626(5) Uani 1 1 d . . .
F2 F 0.3559(4) 0.5819(5) 0.3071(3) 0.1422(16) Uani 1 1 d . A .
F3 F 0.1339(7) 0.4108(4) 0.2410(3) 0.175(2) Uani 1 1 d . A .
F4 F 0.1702(5) 0.5066(5) 0.3840(2) 0.1270(13) Uani 1 1 d . A .
C1 C 0.1482(3) 0.6555(3) 0.28837(19) 0.0449(6) Uani 1 1 d U A .
C2 C 0.2034(5) 0.5441(6) 0.3031(2) 0.0782(13) Uani 1 1 d U . .
C3 C -0.1763(8) 0.6260(9) 0.4167(3) 0.0519(19) Uani 0.50 1 d PGU A 1
H3A H -0.1456 0.6825 0.4810 0.062 Uiso 0.50 1 calc PR A 1
C4 C -0.1510(8) 0.4965(10) 0.3736(7) 0.061(2) Uani 0.50 1 d PGU A 1
H4A H -0.1005 0.4510 0.4039 0.073 Uiso 0.50 1 calc PR A 1
C5 C -0.2146(10) 0.4467(6) 0.2771(6) 0.062(3) Uani 0.50 1 d PGU A 1
H5A H -0.2141 0.3621 0.2316 0.074 Uiso 0.50 1 calc PR A 1
C6 C -0.2792(7) 0.5455(10) 0.2606(4) 0.052(2) Uani 0.50 1 d PGU A 1
H6A H -0.3295 0.5387 0.2021 0.063 Uiso 0.50 1 calc PR A 1
C7 C -0.2556(8) 0.6563(6) 0.3469(6) 0.0438(16) Uani 0.50 1 d PGU A 1
H7A H -0.2872 0.7367 0.3563 0.053 Uiso 0.50 1 calc PR A 1
C3' C -0.1345(7) 0.5782(10) 0.4100(3) 0.0522(18) Uani 0.50 1 d PGU A 2
H3'A H -0.0794 0.5950 0.4693 0.063 Uiso 0.50 1 calc PR A 2
C4' C -0.1589(9) 0.4590(7) 0.3281(6) 0.054(2) Uani 0.50 1 d PGU A 2
H4'A H -0.1230 0.3820 0.3230 0.065 Uiso 0.50 1 calc PR A 2
C5' C -0.2462(9) 0.4750(9) 0.2551(3) 0.058(2) Uani 0.50 1 d PGU A 2
H5'A H -0.2791 0.4106 0.1926 0.069 Uiso 0.50 1 calc PR A 2
C6' C -0.2758(7) 0.6041(10) 0.2919(8) 0.053(2) Uani 0.50 1 d PGU A 2
H6'A H -0.3319 0.6413 0.2583 0.063 Uiso 0.50 1 calc PR A 2
C7' C -0.2067(8) 0.6679(5) 0.3876(7) 0.0516(19) Uani 0.50 1 d PGU A 2
H7'A H -0.2085 0.7553 0.4293 0.062 Uiso 0.50 1 calc PR A 2
C8 C 0.2131(3) 1.0366(3) 0.3374(2) 0.0406(6) Uani 1 1 d U . .
C9 C 0.2842(3) 1.0227(3) 0.4157(2) 0.0435(6) Uani 1 1 d U A .
H9A H 0.2432 0.9282 0.4305 0.052 Uiso 1 1 calc R . .
C10 C 0.4145(4) 1.1450(3) 0.4729(2) 0.0503(6) Uani 1 1 d U . .
H10A H 0.4609 1.1343 0.5269 0.060 Uiso 1 1 calc R A .
C11 C 0.4759(3) 1.2815(3) 0.4507(3) 0.0599(8) Uani 1 1 d U A .
H11A H 0.5665 1.3647 0.4885 0.072 Uiso 1 1 calc R . .
C12 C 0.4063(4) 1.2972(4) 0.3743(4) 0.0797(13) Uani 1 1 d U . .
H12A H 0.4486 1.3915 0.3593 0.096 Uiso 1 1 calc R A .
C13 C 0.2745(3) 1.1764(4) 0.3185(3) 0.0685(11) Uani 1 1 d U A .
H13A H 0.2256 1.1897 0.2667 0.082 Uiso 1 1 calc R . .
C14 C -0.1091(3) 0.9499(3) 0.27402(16) 0.0327(4) Uani 1 1 d U . .
C15 C -0.2337(4) 0.8945(4) 0.2019(2) 0.0558(8) Uani 1 1 d U A .
H15A H -0.2363 0.8238 0.1453 0.067 Uiso 1 1 calc R . .
C16 C -0.3544(4) 0.9419(4) 0.2121(3) 0.0645(9) Uani 1 1 d U . .
H16A H -0.4396 0.9027 0.1628 0.077 Uiso 1 1 calc R A .
C17 C -0.3509(3) 1.0456(3) 0.2937(2) 0.0485(6) Uani 1 1 d U A .
H17A H -0.4327 1.0788 0.3002 0.058 Uiso 1 1 calc R . .
C18 C -0.2289(3) 1.1005(3) 0.36515(19) 0.0416(5) Uani 1 1 d U . .
H18A H -0.2266 1.1716 0.4214 0.050 Uiso 1 1 calc R A .
C19 C -0.1086(3) 1.0529(3) 0.35589(17) 0.0363(5) Uani 1 1 d U A .
H19A H -0.0250 1.0913 0.4061 0.044 Uiso 1 1 calc R . .
C20 C 0.1074(4) 0.8601(4) 0.1532(2) 0.0314(10) Uani 0.50 1 d PGU A -1
C21 C 0.0103(4) 0.7287(4) 0.0845(3) 0.0418(15) Uani 0.50 1 d PGU A -1
H21A H -0.0810 0.6549 0.1001 0.050 Uiso 0.50 1 calc PR A -1
C22 C 0.0468(6) 0.7054(5) -0.0071(3) 0.059(2) Uani 0.50 1 d PGU A -1
H22A H -0.0196 0.6156 -0.0541 0.071 Uiso 0.50 1 calc PR A -1
C23 C 0.1804(6) 0.8134(6) -0.0299(2) 0.0595(15) Uani 0.50 1 d PGU A -1
H23A H 0.2054 0.7974 -0.0925 0.071 Uiso 0.50 1 calc PR A -1
C24 C 0.2776(5) 0.9447(5) 0.0388(3) 0.0614(16) Uani 0.50 1 d PGU A -1
H24A H 0.3689 1.0186 0.0232 0.074 Uiso 0.50 1 calc PR A -1
C25 C 0.2411(4) 0.9681(4) 0.1304(2) 0.0452(11) Uani 0.50 1 d PGU A -1
H25A H 0.3075 1.0579 0.1774 0.054 Uiso 0.50 1 calc PR A -1
C20' C 0.0453(3) 0.8557(3) 0.13236(17) 0.0304(10) Uani 0.50 1 d PGU A -2
C21' C 0.0625(4) 0.7311(3) 0.0775(2) 0.0358(13) Uani 0.50 1 d PGU A -2
H21B H 0.0683 0.6574 0.1054 0.043 Uiso 0.50 1 calc PR A -2
C22' C 0.0714(5) 0.7143(4) -0.01805(19) 0.0506(19) Uani 0.50 1 d PGU A -2
H22B H 0.0832 0.6292 -0.0555 0.061 Uiso 0.50 1 calc PR A -2
C23' C 0.0630(4) 0.8222(4) -0.05884(17) 0.0544(14) Uani 0.50 1 d PGU A -2
H23B H 0.0690 0.8107 -0.1242 0.065 Uiso 0.50 1 calc PR A -2
C24' C 0.0457(4) 0.9468(3) -0.00403(19) 0.0483(12) Uani 0.50 1 d PGU A -2
H24B H 0.0399 1.0205 -0.0319 0.058 Uiso 0.50 1 calc PR A -2
C25' C 0.0368(4) 0.9636(3) 0.09157(18) 0.0398(10) Uani 0.50 1 d PGU A -2
H25B H 0.0250 1.0488 0.1290 0.048 Uiso 0.50 1 calc PR A -2
C26 C 0.4807(15) 0.3708(18) 1.0244(7) 0.164(6) Uani 0.50 1 d PGU A -1
C27 C 0.5885(15) 0.4434(17) 0.9691(7) 0.164(6) Uani 0.50 1 d PGU A -1
H27A H 0.6621 0.4055 0.9451 0.196 Uiso 0.50 1 calc PR A -1
C28 C 0.5885(13) 0.5713(17) 0.9487(6) 0.173(6) Uani 0.50 1 d PGU A -1
H28A H 0.6622 0.6209 0.9109 0.207 Uiso 0.50 1 calc PR A -1
C29 C 0.4807(14) 0.6266(17) 0.9838(5) 0.176(6) Uani 0.50 1 d PGU A -1
H29A H 0.4807 0.7141 0.9699 0.211 Uiso 0.50 1 calc PR A -1
C30 C 0.3729(15) 0.5541(18) 1.0391(6) 0.200(8) Uani 0.50 1 d PGU A -1
H30A H 0.2993 0.5919 1.0631 0.239 Uiso 0.50 1 calc PR A -1
C31 C 0.3729(15) 0.4262(19) 1.0594(7) 0.194(7) Uani 0.50 1 d PGU A -1
H31A H 0.2992 0.3766 1.0973 0.233 Uiso 0.50 1 calc PR A -1
C32 C 0.4835(15) 0.2027(19) 1.0513(9) 0.157(5) Uani 0.50 1 d PU A -1
H32A H 0.5641 0.1782 1.0193 0.235 Uiso 0.50 1 calc PR A -1
H32B H 0.3794 0.1167 1.0295 0.235 Uiso 0.50 1 calc PR A -1
H32C H 0.5086 0.2236 1.1194 0.235 Uiso 0.50 1 calc PR A -1

loop_
_atom_site_aniso_label
_atom_site_aniso_U_11
_atom_site_aniso_U_22
_atom_site_aniso_U_33
_atom_site_aniso_U_23
_atom_site_aniso_U_13
_atom_site_aniso_U_12
Co1 0.02931(18) 0.02500(18) 0.0446(2) 0.01299(13) 0.00537(13) 0.00988(13)
P1 0.0342(3) 0.0267(3) 0.0460(3) 0.0156(2) 0.0190(2) 0.0151(2)
F1 0.0348(8) 0.0573(11) 0.0983(15) 0.0183(10) 0.0163(9) 0.0237(8)
F2 0.105(2) 0.222(4) 0.200(4) 0.128(3) 0.056(2) 0.126(3)
F3 0.315(6) 0.114(3) 0.139(3) -0.011(2) -0.051(3) 0.161(4)
F4 0.177(3) 0.205(4) 0.104(2) 0.097(2) 0.058(2) 0.151(3)
C1 0.0448(14) 0.0439(14) 0.0434(13) 0.0032(11) -0.0002(11) 0.0216(12)
C2 0.086(3) 0.132(4) 0.0415(15) 0.0036(19) 0.0005(16) 0.083(3)
C3 0.049(4) 0.053(4) 0.044(3) 0.018(3) 0.009(3) 0.009(3)
C4 0.064(4) 0.041(5) 0.080(6) 0.037(4) 0.011(4) 0.015(4)
C5 0.061(5) 0.031(3) 0.073(6) 0.009(4) 0.020(4) 0.002(3)
C6 0.037(3) 0.053(5) 0.049(4) 0.011(4) 0.010(3) 0.004(4)
C7 0.030(3) 0.045(4) 0.059(4) 0.027(4) 0.017(3) 0.011(3)
C3' 0.057(4) 0.055(5) 0.054(4) 0.033(3) 0.020(3) 0.022(4)
C4' 0.065(4) 0.026(3) 0.066(5) 0.022(4) 0.020(4) 0.009(3)
C5' 0.044(4) 0.039(4) 0.063(4) 0.013(4) 0.002(3) -0.006(3)
C6' 0.029(3) 0.053(5) 0.077(6) 0.033(4) 0.014(4) 0.010(4)
C7' 0.038(4) 0.045(3) 0.074(5) 0.023(4) 0.028(4) 0.015(3)
C8 0.0265(11) 0.0293(11) 0.0715(17) 0.0203(11) 0.0185(11) 0.0131(9)
C9 0.0464(14) 0.0314(12) 0.0505(14) 0.0115(10) 0.0178(11) 0.0139(11)
C10 0.0431(14) 0.0434(14) 0.0607(17) 0.0080(12) 0.0121(12) 0.0181(12)
C11 0.0278(12) 0.0407(15) 0.106(3) 0.0180(16) 0.0085(14) 0.0105(11)
C12 0.0336(15) 0.0424(16) 0.159(4) 0.051(2) -0.0061(19) -0.0001(13)
C13 0.0315(13) 0.0449(16) 0.133(3) 0.0507(19) -0.0050(16) 0.0060(12)
C14 0.0365(11) 0.0294(10) 0.0377(11) 0.0144(9) 0.0099(9) 0.0163(9)
C15 0.073(2) 0.0583(18) 0.0431(14) -0.0010(13) -0.0088(13) 0.0443(16)
C16 0.062(2) 0.070(2) 0.0659(19) 0.0070(16) -0.0157(16) 0.0409(18)
C17 0.0420(14) 0.0508(15) 0.0683(18) 0.0268(14) 0.0141(12) 0.0287(12)
C18 0.0461(14) 0.0373(12) 0.0481(13) 0.0141(10) 0.0180(11) 0.0227(11)
C19 0.0348(11) 0.0339(11) 0.0402(12) 0.0087(9) 0.0067(9) 0.0153(10)
C20 0.034(3) 0.038(2) 0.034(2) 0.0166(19) 0.0126(19) 0.023(2)
C21 0.040(3) 0.045(3) 0.042(3) 0.009(2) 0.011(2) 0.021(2)
C22 0.069(4) 0.056(4) 0.049(4) 0.001(3) 0.011(3) 0.030(3)
C23 0.075(4) 0.073(4) 0.040(3) 0.017(3) 0.025(3) 0.039(3)
C24 0.059(4) 0.080(4) 0.056(3) 0.030(3) 0.031(3) 0.032(3)
C25 0.039(3) 0.054(3) 0.045(3) 0.017(2) 0.017(2) 0.020(2)
C20' 0.026(2) 0.035(2) 0.035(2) 0.0130(19) 0.0087(18) 0.0147(19)
C21' 0.034(3) 0.034(2) 0.039(3) 0.008(2) 0.011(2) 0.016(2)
C22' 0.061(4) 0.050(4) 0.036(3) 0.001(3) 0.013(3) 0.025(3)
C23' 0.059(3) 0.061(3) 0.032(2) 0.012(2) 0.009(2) 0.016(3)
C24' 0.057(3) 0.054(3) 0.040(3) 0.019(2) 0.007(2) 0.025(3)
C25' 0.044(3) 0.046(3) 0.037(2) 0.016(2) 0.0069(19) 0.023(2)
C26 0.054(6) 0.227(11) 0.110(8) -0.078(8) -0.041(5) 0.035(8)
C27 0.044(7) 0.242(12) 0.139(9) -0.067(9) 0.011(5) 0.064(7)
C28 0.073(9) 0.245(12) 0.145(9) -0.096(8) -0.019(6) 0.099(9)
C29 0.086(11) 0.237(13) 0.152(11) -0.097(9) -0.047(7) 0.105(10)
C30 0.067(9) 0.276(14) 0.173(11) -0.101(10) -0.026(7) 0.086(9)
C31 0.048(7) 0.283(14) 0.144(10) -0.076(11) -0.011(6) 0.042(9)
C32 0.075(7) 0.223(14) 0.091(8) -0.032(9) -0.015(6) 0.026(9)

loop_
_atom_type_symbol
_atom_type_description
_atom_type_scat_dispersion_real
_atom_type_scat_dispersion_imag
_atom_type_scat_source
C C 0.0033 0.0016 'International Tables Vol C Tables 4.2.6.8 and 6.1.1.4'
H H 0.0000 0.0000 'International Tables Vol C Tables 4.2.6.8 and 6.1.1.4'
F F 0.0171 0.0103 'International Tables Vol C Tables 4.2.6.8 and 6.1.1.4'
P P 0.1023 0.0942 'International Tables Vol C Tables 4.2.6.8 and 6.1.1.4'
Co Co 0.3494 0.9721 'International Tables Vol C Tables 4.2.6.8 and 6.1.1.4'

loop_
_geom_angle_atom_site_label_1
_geom_angle_atom_site_label_2
_geom_angle_atom_site_label_3
_geom_angle
C1 Co1 C3' 113.3(2)
C1 Co1 C4' 100.12(18)
C3' Co1 C4' 40.95(10)
C1 Co1 C7' 150.8(3)
C3' Co1 C7' 40.68(9)
C4' Co1 C7' 68.33(12)
C1 Co1 C5 110.1(2)
C3' Co1 C5 58.6(2)
C4' Co1 C5 24.2(2)
C7' Co1 C5 70.6(2)
C1 Co1 C4 104.74(19)
C3' Co1 C4 22.67(19)
C4' Co1 C4 18.57(19)
C7' Co1 C4 56.20(18)
C5 Co1 C4 39.62(11)
C1 Co1 C6 143.3(3)
C3' Co1 C6 72.5(2)
C4' Co1 C6 59.3(2)
C7' Co1 C6 54.52(19)
C5 Co1 C6 39.63(11)
C4 Co1 C6 66.00(13)
C1 Co1 C5' 121.5(3)
C3' Co1 C5' 68.25(13)
C4' Co1 C5' 40.50(10)
C7' Co1 C5' 67.66(13)
C5 Co1 C5' 17.2(2)
C4 Co1 C5' 53.25(19)
C6 Co1 C5' 24.0(2)
C1 Co1 C6' 160.9(3)
C3' Co1 C6' 67.96(12)
C4' Co1 C6' 67.83(13)
C7' Co1 C6' 40.09(9)
C5 Co1 C6' 53.1(2)
C4 Co1 C6' 68.78(19)
C6 Co1 C6' 17.6(2)
C5' Co1 C6' 39.99(10)
C1 Co1 C3 130.5(3)
C3' Co1 C3 19.67(16)
C4' Co1 C3 54.81(17)
C7' Co1 C3 21.47(17)
C5 Co1 C3 65.66(12)
C4 Co1 C3 38.86(9)
C6 Co1 C3 65.16(10)
C5' Co1 C3 69.5(2)
C6' Co1 C3 55.40(19)
C1 Co1 C7 168.8(2)
C3' Co1 C7 55.56(16)
C4' Co1 C7 71.82(19)
C7' Co1 C7 19.04(17)
C5 Co1 C7 65.66(12)
C4 Co1 C7 65.16(11)
C6 Co1 C7 38.87(8)
C5' Co1 C7 57.3(2)
C6' Co1 C7 22.33(18)
C3 Co1 C7 38.44(8)
C1 Co1 P1 93.29(10)
C3' Co1 P1 137.9(3)
C4' Co1 P1 164.8(2)
C7' Co1 P1 102.8(2)
C5 Co1 P1 142.4(3)
C4 Co1 P1 158.8(3)
C6 Co1 P1 105.6(2)
C5' Co1 P1 125.4(3)
C6' Co1 P1 97.34(15)
C3 Co1 P1 120.1(3)
C7 Co1 P1 95.77(13)
C20 P1 C8 99.90(15)
C20 P1 C14 111.82(14)
C8 P1 C14 101.72(11)
C20 P1 C20' 19.03(13)
C8 P1 C20' 112.07(12)
C14 P1 C20' 94.37(11)
C20 P1 Co1 111.72(12)
C8 P1 Co1 116.39(9)
C14 P1 Co1 114.12(8)
C20' P1 Co1 115.26(9)
F1 C1 C2 103.2(3)
F1 C1 Co1 126.7(2)
C2 C1 Co1 130.0(3)
F3 C2 F2 106.0(4)
F3 C2 F4 101.3(5)
F2 C2 F4 102.4(3)
F3 C2 C1 114.0(3)
F2 C2 C1 117.4(5)
F4 C2 C1 113.8(3)
C7 C3 C4 108.0
C7 C3 Co1 70.8(2)
C4 C3 Co1 68.8(2)
C3 C4 C5 108.0
C3 C4 Co1 72.4(2)
C5 C4 Co1 69.0(2)
C6 C5 C4 108.0
C6 C5 Co1 71.3(2)
C4 C5 Co1 71.3(2)
C5 C6 C7 108.0
C5 C6 Co1 69.1(2)
C7 C6 Co1 72.4(2)
C3 C7 C6 108.0
C3 C7 Co1 70.8(2)
C6 C7 Co1 68.8(2)
C7' C3' C4' 108.0
C7' C3' Co1 70.9(2)
C4' C3' Co1 69.8(2)
C5' C4' C3' 108.0
C5' C4' Co1 71.1(2)
C3' C4' Co1 69.3(2)
C6' C5' C4' 108.0
C6' C5' Co1 70.6(2)
C4' C5' Co1 68.4(2)
C7' C6' C5' 108.0
C7' C6' Co1 69.0(2)
C5' C6' Co1 69.4(2)
C3' C7' C6' 108.0
C3' C7' Co1 68.5(2)
C6' C7' Co1 70.9(2)
C9 C8 C13 118.0(3)
C9 C8 P1 119.69(18)
C13 C8 P1 122.3(2)
C8 C9 C10 121.1(3)
C11 C10 C9 119.6(3)
C12 C11 C10 119.9(3)
C11 C12 C13 120.5(3)
C12 C13 C8 120.9(3)
C19 C14 C15 118.4(2)
C19 C14 P1 120.72(18)
C15 C14 P1 120.55(19)
C16 C15 C14 120.5(3)
C15 C16 C17 120.2(3)
C18 C17 C16 119.7(3)
C17 C18 C19 120.5(2)
C18 C19 C14 120.7(2)
C21 C20 C25 120.0
C21 C20 P1 114.0(2)
C25 C20 P1 126.0(2)
C20 C21 C22 120.0
C23 C22 C21 120.0
C22 C23 C24 120.0
C23 C24 C25 120.0
C24 C25 C20 120.0
C21' C20' C25' 120.0
C21' C20' P1 117.71(12)
C25' C20' P1 122.28(12)
C20' C21' C22' 120.0
C23' C22' C21' 120.0
C24' C23' C22' 120.0
C25' C24' C23' 120.0
C24' C25' C20' 120.0
C27 C26 C31 120.0
C27 C26 C32 119.3(6)
C31 C26 C32 120.7(6)
C28 C27 C26 120.0
C27 C28 C29 120.0
C30 C29 C28 120.0
C29 C30 C31 120.0
C30 C31 C26 120.0

loop_
_geom_bond_atom_site_label_1
_geom_bond_atom_site_label_2
_geom_bond_distance
Co1 C1 1.751(3)
Co1 C3' 2.026(5)
Co1 C4' 2.033(5)
Co1 C7' 2.058(5)
Co1 C5 2.079(7)
Co1 C4 2.109(6)
Co1 C6 2.109(6)
Co1 C5' 2.069(6)
Co1 C6' 2.084(6)
Co1 C3 2.157(5)
Co1 C7 2.157(5)
Co1 P1 2.1638(8)
P1 C20 1.785(3)
P1 C8 1.830(3)
P1 C14 1.827(2)
P1 C20' 1.937(3)
F1 C1 1.393(4)
F2 C2 1.311(5)
F3 C2 1.315(6)
F4 C2 1.343(5)
C1 C2 1.468(5)
C3 C7 1.4200
C3 C4 1.4200
C4 C5 1.4200
C5 C6 1.4200
C6 C7 1.4200
C3' C7' 1.4200
C3' C4' 1.4200
C4' C5' 1.4200
C5' C6' 1.4200
C6' C7' 1.4200
C8 C9 1.388(4)
C8 C13 1.385(4)
C9 C10 1.392(4)
C10 C11 1.379(4)
C11 C12 1.367(6)
C12 C13 1.386(5)
C14 C19 1.388(3)
C14 C15 1.391(4)
C15 C16 1.392(4)
C16 C17 1.379(5)
C17 C18 1.371(4)
C18 C19 1.388(3)
C20 C21 1.3900
C20 C25 1.3900
C21 C22 1.3900
C22 C23 1.3900
C23 C24 1.3900
C24 C25 1.3900
C20' C21' 1.3900
C20' C25' 1.3900
C21' C22' 1.3900
C22' C23' 1.3900
C23' C24' 1.3900
C24' C25' 1.3900
C26 C27 1.3900
C26 C31 1.3900
C26 C32 1.84(2)
C27 C28 1.3900
C28 C29 1.3900
C29 C30 1.3900
C30 C31 1.3900

loop_
_geom_torsion_atom_site_label_1
_geom_torsion_atom_site_label_2
_geom_torsion_atom_site_label_3
_geom_torsion_atom_site_label_4
_geom_torsion
C1 Co1 P1 C20 54.31(16)
C3' Co1 P1 C20 -174.9(3)
C4' Co1 P1 C20 -97.9(9)
C7' Co1 P1 C20 -150.2(3)
C5 Co1 P1 C20 -75.5(3)
C4 Co1 P1 C20 -157.3(7)
C6 Co1 P1 C20 -93.9(3)
C5' Co1 P1 C20 -78.7(3)
C6' Co1 P1 C20 -109.8(4)
C3 Co1 P1 C20 -163.9(2)
C7 Co1 P1 C20 -132.3(3)
C1 Co1 P1 C8 -59.54(13)
C3' Co1 P1 C8 71.3(2)
C4' Co1 P1 C8 148.2(9)
C7' Co1 P1 C8 95.9(3)
C5 Co1 P1 C8 170.7(3)
C4 Co1 P1 C8 88.9(7)
C6 Co1 P1 C8 152.2(2)
C5' Co1 P1 C8 167.4(3)
C6' Co1 P1 C8 136.3(3)
C3 Co1 P1 C8 82.3(2)
C7 Co1 P1 C8 113.9(3)
C1 Co1 P1 C14 -177.61(12)
C3' Co1 P1 C14 -46.8(2)
C4' Co1 P1 C14 30.2(9)
C7' Co1 P1 C14 -22.1(3)
C5 Co1 P1 C14 52.6(3)
C4 Co1 P1 C14 -29.2(7)
C6 Co1 P1 C14 34.2(2)
C5' Co1 P1 C14 49.4(3)
C6' Co1 P1 C14 18.3(3)
C3 Co1 P1 C14 -35.8(2)
C7 Co1 P1 C14 -4.2(3)
C1 Co1 P1 C20' 74.71(13)
C3' Co1 P1 C20' -154.5(2)
C4' Co1 P1 C20' -77.5(9)
C7' Co1 P1 C20' -129.8(3)
C5 Co1 P1 C20' -55.1(3)
C4 Co1 P1 C20' -136.9(7)
C6 Co1 P1 C20' -73.5(2)
C5' Co1 P1 C20' -58.3(3)
C6' Co1 P1 C20' -89.4(3)
C3 Co1 P1 C20' -143.5(2)
C7 Co1 P1 C20' -111.8(3)
C3' Co1 C1 F1 -150.4(3)
C4' Co1 C1 F1 168.9(3)
C7' Co1 C1 F1 -127.8(3)
C5 Co1 C1 F1 146.1(4)
C4 Co1 C1 F1 -172.7(4)
C6 Co1 C1 F1 117.9(3)
C5' Co1 C1 F1 131.7(3)
C6' Co1 C1 F1 120.0(6)
C3 Co1 C1 F1 -139.2(3)
C7 Co1 C1 F1 -148.1(11)
P1 Co1 C1 F1 -4.0(2)
C3' Co1 C1 C2 31.6(4)
C4' Co1 C1 C2 -9.1(4)
C7' Co1 C1 C2 54.2(5)
C5 Co1 C1 C2 -31.9(4)
C4 Co1 C1 C2 9.3(4)
C6 Co1 C1 C2 -60.1(4)
C5' Co1 C1 C2 -46.3(4)
C6' Co1 C1 C2 -58.0(7)
C3 Co1 C1 C2 42.8(4)
C7 Co1 C1 C2 33.9(12)
P1 Co1 C1 C2 178.0(3)
F1 C1 C2 F3 -107.5(5)
Co1 C1 C2 F3 70.9(5)
F1 C1 C2 F2 17.3(4)
Co1 C1 C2 F2 -164.3(3)
F1 C1 C2 F4 136.9(4)
Co1 C1 C2 F4 -44.7(5)
C1 Co1 C3 C7 -177.2(3)
C3' Co1 C3 C7 -145.3(7)
C4' Co1 C3 C7 -105.9(3)
C7' Co1 C3 C7 18.0(5)
C5 Co1 C3 C7 -80.93(15)
C4 Co1 C3 C7 -119.12(14)
C6 Co1 C3 C7 -37.16(9)
C5' Co1 C3 C7 -62.8(2)
C6' Co1 C3 C7 -20.2(2)
P1 Co1 C3 C7 57.1(4)
C1 Co1 C3 C4 -58.1(4)
C3' Co1 C3 C4 -26.2(6)
C4' Co1 C3 C4 13.2(3)
C7' Co1 C3 C4 137.2(5)
C5 Co1 C3 C4 38.19(10)
C6 Co1 C3 C4 81.96(16)
C5' Co1 C3 C4 56.3(3)
C6' Co1 C3 C4 98.9(3)
C7 Co1 C3 C4 119.12(14)
P1 Co1 C3 C4 176.2(4)
C7 C3 C4 C5 0.0
Co1 C3 C4 C5 -60.1(2)
C7 C3 C4 Co1 60.1(2)
C1 Co1 C4 C3 138.1(4)
C3' Co1 C4 C3 22.7(5)
C4' Co1 C4 C3 -144.1(8)
C7' Co1 C4 C3 -17.4(2)
C5 Co1 C4 C3 -117.96(11)
C6 Co1 C4 C3 -79.61(13)
C5' Co1 C4 C3 -103.4(3)
C6' Co1 C4 C3 -60.7(2)
C7 Co1 C4 C3 -36.76(10)
P1 Co1 C4 C3 -9.1(10)
C1 Co1 C4 C5 -103.9(4)
C3' Co1 C4 C5 140.6(5)
C4' Co1 C4 C5 -26.2(8)
C7' Co1 C4 C5 100.5(2)
C6 Co1 C4 C5 38.35(10)
C5' Co1 C4 C5 14.6(3)
C6' Co1 C4 C5 57.2(3)
C3 Co1 C4 C5 117.96(11)
C7 Co1 C4 C5 81.20(15)
P1 Co1 C4 C5 108.8(10)
C3 C4 C5 C6 0.0
Co1 C4 C5 C6 -62.3(2)
C3 C4 C5 Co1 62.3(2)
C1 Co1 C5 C6 -153.7(3)
C3' Co1 C5 C6 100.7(2)
C4' Co1 C5 C6 137.4(5)
C7' Co1 C5 C6 57.3(2)
C4 Co1 C5 C6 117.29(11)
C5' Co1 C5 C6 -19.6(8)
C6' Co1 C5 C6 15.9(3)
C3 Co1 C5 C6 79.83(12)
C7 Co1 C5 C6 37.47(9)
P1 Co1 C5 C6 -28.5(5)
C1 Co1 C5 C4 89.0(3)
C3' Co1 C5 C4 -16.6(2)
C4' Co1 C5 C4 20.1(5)
C7' Co1 C5 C4 -60.0(2)
C6 Co1 C5 C4 -117.29(11)
C5' Co1 C5 C4 -136.9(9)
C6' Co1 C5 C4 -101.4(3)
C3 Co1 C5 C4 -37.46(9)
C7 Co1 C5 C4 -79.82(14)
P1 Co1 C5 C4 -145.8(5)
C4 C5 C6 C7 0.0
Co1 C5 C6 C7 -62.3(2)
C4 C5 C6 Co1 62.3(2)
C1 Co1 C6 C5 44.1(4)
C3' Co1 C6 C5 -61.6(2)
C4' Co1 C6 C5 -18.8(2)
C7' Co1 C6 C5 -102.8(2)
C4 Co1 C6 C5 -38.34(10)
C5' Co1 C6 C5 14.1(6)
C6' Co1 C6 C5 -133.7(7)
C3 Co1 C6 C5 -81.19(14)
C7 Co1 C6 C5 -117.95(12)
P1 Co1 C6 C5 162.4(4)
C1 Co1 C6 C7 162.0(4)
C3' Co1 C6 C7 56.4(2)
C4' Co1 C6 C7 99.1(2)
C7' Co1 C6 C7 15.1(2)
C5 Co1 C6 C7 117.95(12)
C4 Co1 C6 C7 79.61(15)
C5' Co1 C6 C7 132.0(6)
C6' Co1 C6 C7 -15.7(7)
C3 Co1 C6 C7 36.76(9)
P1 Co1 C6 C7 -79.6(4)
C4 C3 C7 C6 0.0
Co1 C3 C7 C6 58.9(2)
C4 C3 C7 Co1 -58.9(2)
C5 C6 C7 C3 0.0
Co1 C6 C7 C3 -60.2(2)
C5 C6 C7 Co1 60.2(2)
C1 Co1 C7 C3 10.8(14)
C3' Co1 C7 C3 13.4(3)
C4' Co1 C7 C3 55.8(2)
C7' Co1 C7 C3 -20.3(6)
C5 Co1 C7 C3 80.92(15)
C4 Co1 C7 C3 37.16(10)
C6 Co1 C7 C3 119.12(13)
C5' Co1 C7 C3 98.1(2)
C6' Co1 C7 C3 131.6(5)
P1 Co1 C7 C3 -133.1(4)
C1 Co1 C7 C6 -108.3(14)
C3' Co1 C7 C6 -105.7(3)
C4' Co1 C7 C6 -63.3(2)
C7' Co1 C7 C6 -139.4(6)
C5 Co1 C7 C6 -38.20(11)
C4 Co1 C7 C6 -81.96(16)
C5' Co1 C7 C6 -21.1(3)
C6' Co1 C7 C6 12.5(5)
C3 Co1 C7 C6 -119.12(13)
P1 Co1 C7 C6 107.8(4)
C1 Co1 C3' C7' 163.3(4)
C4' Co1 C3' C7' -118.45(13)
C5 Co1 C3' C7' -96.5(3)
C4 Co1 C3' C7' -124.8(5)
C6 Co1 C3' C7' -55.4(2)
C5' Co1 C3' C7' -80.58(14)
C6' Co1 C3' C7' -37.34(9)
C3 Co1 C3' C7' 9.3(6)
C7 Co1 C3' C7' -16.1(2)
P1 Co1 C3' C7' 38.7(4)
C1 Co1 C3' C4' -78.2(4)
C7' Co1 C3' C4' 118.45(13)
C5 Co1 C3' C4' 21.9(3)
C4 Co1 C3' C4' -6.4(6)
C6 Co1 C3' C4' 63.0(2)
C5' Co1 C3' C4' 37.87(9)
C6' Co1 C3' C4' 81.11(15)
C3 Co1 C3' C4' 127.7(6)
C7 Co1 C3' C4' 102.3(2)
P1 Co1 C3' C4' 157.1(4)
C7' C3' C4' C5' 0.0
Co1 C3' C4' C5' -60.9(2)
C7' C3' C4' Co1 60.9(2)
C1 Co1 C4' C5' -127.4(4)
C3' Co1 C4' C5' 118.60(11)
C7' Co1 C4' C5' 80.53(15)
C5 Co1 C4' C5' -10.3(6)
C4 Co1 C4' C5' 126.3(7)
C6 Co1 C4' C5' 19.9(3)
C6' Co1 C4' C5' 37.17(10)
C3 Co1 C4' C5' 99.6(2)
C7 Co1 C4' C5' 60.6(2)
P1 Co1 C4' C5' 24.4(12)
C1 Co1 C4' C3' 114.0(4)
C7' Co1 C4' C3' -38.08(10)
C5 Co1 C4' C3' -128.9(6)
C4 Co1 C4' C3' 7.7(7)
C6 Co1 C4' C3' -98.7(2)
C5' Co1 C4' C3' -118.60(11)
C6' Co1 C4' C3' -81.44(13)
C3 Co1 C4' C3' -19.0(2)
C7 Co1 C4' C3' -58.00(19)
P1 Co1 C4' C3' -94.2(12)
C3' C4' C5' C6' 0.0
Co1 C4' C5' C6' -59.7(2)
C3' C4' C5' Co1 59.7(2)
C1 Co1 C5' C6' -174.1(4)
C3' Co1 C5' C6' 81.19(14)
C4' Co1 C5' C6' 119.47(12)
C7' Co1 C5' C6' 37.14(9)
C5 Co1 C5' C6' 133.8(8)
C4 Co1 C5' C6' 100.8(2)
C6 Co1 C5' C6' -14.6(6)
C3 Co1 C5' C6' 60.13(19)
C7 Co1 C5' C6' 19.1(2)
P1 Co1 C5' C6' -52.9(3)
C1 Co1 C5' C4' 66.5(4)
C3' Co1 C5' C4' -38.28(10)
C7' Co1 C5' C4' -82.33(15)
C5 Co1 C5' C4' 14.3(8)
C4 Co1 C5' C4' -18.7(2)
C6 Co1 C5' C4' -134.0(6)
C6' Co1 C5' C4' -119.47(12)
C3 Co1 C5' C4' -59.34(18)
C7 Co1 C5' C4' -100.4(2)
P1 Co1 C5' C4' -172.4(3)
C4' C5' C6' C7' 0.0
Co1 C5' C6' C7' -58.3(2)
C4' C5' C6' Co1 58.3(2)
C1 Co1 C6' C7' 135.5(8)
C3' Co1 C6' C7' 37.87(10)
C4' Co1 C6' C7' 82.24(15)
C5 Co1 C6' C7' 104.4(3)
C4 Co1 C6' C7' 62.3(2)
C6 Co1 C6' C7' 139.6(7)
C5' Co1 C6' C7' 119.87(12)
C3 Co1 C6' C7' 20.6(2)
C7 Co1 C6' C7' -13.8(5)
P1 Co1 C6' C7' -101.1(4)
C1 Co1 C6' C5' 15.7(8)
C3' Co1 C6' C5' -82.00(14)
C4' Co1 C6' C5' -37.63(10)
C7' Co1 C6' C5' -119.87(12)
C5 Co1 C6' C5' -15.5(3)
C4 Co1 C6' C5' -57.6(2)
C6 Co1 C6' C5' 19.8(7)
C3 Co1 C6' C5' -99.3(2)
C7 Co1 C6' C5' -133.7(5)
P1 Co1 C6' C5' 139.0(3)
C4' C3' C7' C6' 0.0
Co1 C3' C7' C6' 60.2(2)
C4' C3' C7' Co1 -60.2(2)
C5' C6' C7' C3' 0.0
Co1 C6' C7' C3' -58.6(2)
C5' C6' C7' Co1 58.6(2)
C1 Co1 C7' C3' -32.8(5)
C4' Co1 C7' C3' 38.32(10)
C5 Co1 C7' C3' 64.0(2)
C4 Co1 C7' C3' 22.4(3)
C6 Co1 C7' C3' 105.3(3)
C5' Co1 C7' C3' 82.16(14)
C6' Co1 C7' C3' 119.20(12)
C3 Co1 C7' C3' -8.5(5)
C7 Co1 C7' C3' 135.3(6)
P1 Co1 C7' C3' -154.5(3)
C1 Co1 C7' C6' -152.0(5)
C3' Co1 C7' C6' -119.20(12)
C4' Co1 C7' C6' -80.88(16)
C5 Co1 C7' C6' -55.2(2)
C4 Co1 C7' C6' -96.8(2)
C6 Co1 C7' C6' -13.9(3)
C5' Co1 C7' C6' -37.05(10)
C3 Co1 C7' C6' -127.7(5)
C7 Co1 C7' C6' 16.1(6)
P1 Co1 C7' C6' 86.2(3)
C20 P1 C8 C9 -124.5(2)
C14 P1 C8 C9 120.6(2)
C20' P1 C8 C9 -139.8(2)
Co1 P1 C8 C9 -4.1(2)
C20 P1 C8 C13 57.8(3)
C14 P1 C8 C13 -57.2(3)
C20' P1 C8 C13 42.5(3)
Co1 P1 C8 C13 178.2(2)
C13 C8 C9 C10 -0.8(4)
P1 C8 C9 C10 -178.6(2)
C8 C9 C10 C11 -1.1(4)
C9 C10 C11 C12 1.6(5)
C10 C11 C12 C13 -0.2(6)
C11 C12 C13 C8 -1.7(7)
C9 C8 C13 C12 2.2(5)
P1 C8 C13 C12 180.0(3)
C20 P1 C14 C19 -139.9(2)
C8 P1 C14 C19 -34.1(2)
C20' P1 C14 C19 -147.7(2)
Co1 P1 C14 C19 92.11(19)
C20 P1 C14 C15 46.3(3)
C8 P1 C14 C15 152.1(2)
C20' P1 C14 C15 38.5(3)
Co1 P1 C14 C15 -81.7(2)
C19 C14 C15 C16 0.1(5)
P1 C14 C15 C16 174.0(3)
C14 C15 C16 C17 0.6(6)
C15 C16 C17 C18 -0.8(5)
C16 C17 C18 C19 0.3(4)
C17 C18 C19 C14 0.4(4)
C15 C14 C19 C18 -0.6(4)
P1 C14 C19 C18 -174.51(18)
C8 P1 C20 C21 169.6(2)
C14 P1 C20 C21 -83.4(2)
C20' P1 C20 C21 -58.8(5)
Co1 P1 C20 C21 45.9(2)
C8 P1 C20 C25 -12.6(3)
C14 P1 C20 C25 94.4(3)
C20' P1 C20 C25 119.0(6)
Co1 P1 C20 C25 -136.3(2)
C25 C20 C21 C22 0.0
P1 C20 C21 C22 177.9(3)
C20 C21 C22 C23 0.0
C21 C22 C23 C24 0.0
C22 C23 C24 C25 0.0
C23 C24 C25 C20 0.0
C21 C20 C25 C24 0.0
P1 C20 C25 C24 -177.7(3)
C20 P1 C20' C21' 60.1(5)
C8 P1 C20' C21' 112.73(19)
C14 P1 C20' C21' -142.74(18)
Co1 P1 C20' C21' -23.46(19)
C20 P1 C20' C25' -118.3(5)
C8 P1 C20' C25' -65.69(14)
C14 P1 C20' C25' 38.84(12)
Co1 P1 C20' C25' 158.13(9)
C25' C20' C21' C22' 0.0
P1 C20' C21' C22' -178.46(15)
C20' C21' C22' C23' 0.0
C21' C22' C23' C24' 0.0
C22' C23' C24' C25' 0.0
C23' C24' C25' C20' 0.0
C21' C20' C25' C24' 0.0
P1 C20' C25' C24' 178.38(16)
C31 C26 C27 C28 0.0
C32 C26 C27 C28 -179.5(6)
C26 C27 C28 C29 0.0
C27 C28 C29 C30 0.0
C28 C29 C30 C31 0.0
C29 C30 C31 C26 0.0
C27 C26 C31 C30 0.0
C32 C26 C31 C30 179.5(7)
